data_4133418
loop_
_publ_author_name
'Lee, Heui Beom'
'Shiau, Angela A.'
'Oyala, Paul H.'
'Marchiori, David A.'
'Gul, Sheraz'
'Chatterjee, Ruchira'
'Yano, Junko'
'Britt, R. David'
'Agapie, Theodor'

_publ_section_title
;
 Tetranuclear [Mn<sup>III</sup>Mn<sub>3</sub><sup>IV</sup>O<sub>4</sub>]
 Complexes as Spectroscopic Models of the S<sub>2</sub> State of the
 Oxygen Evolving Complex in Photosystem II.
;
_journal_issue 49
_journal_name_full 'Journal of the American Chemical Society'
_journal_page_first 17175
_journal_page_last 17187
_journal_paper_doi 10.1021/jacs.8b09961
_journal_volume 140
_journal_year 2018
_chemical_formula_moiety 'C93 H69 Mn4 N6 O13 P3, C F3 O3 S, C H2 Cl2'
_chemical_formula_sum 'C95 H71 Cl2 F3 Mn4 N6 O16 P3 S'
_chemical_formula_weight 2025.20
_space_group_crystal_system monoclinic
_space_group_IT_number 14
_space_group_name_Hall '-P 2yn'
_space_group_name_H-M_alt 'P 1 21/n 1'
_atom_sites_solution_hydrogens geom
_atom_sites_solution_primary dual
_audit_creation_date 2018-07-04
_audit_creation_method
;
Olex2 1.2
(compiled 2018.05.29 svn.r3508 for OlexSys, GUI svn.r5506)
;
_cell_angle_alpha 90
_cell_angle_beta 101.255(2)
_cell_angle_gamma 90
_cell_formula_units_Z 4
_cell_length_a 14.3608(9)
_cell_length_b 27.4932(17)
_cell_length_c 23.6617(14)
_cell_measurement_reflns_used 9298
_cell_measurement_temperature 100(2)
_cell_measurement_theta_max 35.032
_cell_measurement_theta_min 2.389
_cell_volume 9162.5(10)
_computing_cell_refinement 'SAINT V8.38A (?, 2016)'
_computing_data_reduction 'SAINT V8.38A (?, 2016)'
_computing_molecular_graphics 'Olex2 (Dolomanov et al., 2009)'
_computing_publication_material 'Olex2 (Dolomanov et al., 2009)'
_computing_structure_refinement 'ShelXL (Sheldrick, 2015)'
_computing_structure_solution 'ShelXT (Sheldrick, 2015)'
_diffrn_ambient_temperature 100.0
_diffrn_detector_area_resol_mean 10.24
_diffrn_measured_fraction_theta_full 0.999
_diffrn_measured_fraction_theta_max 0.984
_diffrn_measurement_device_type 'Bruker D8 VENTURE Kappa Duo PHOTON 100 CMOS'
_diffrn_measurement_method '\f and \w scans'
_diffrn_radiation_type MoK\a
_diffrn_radiation_wavelength 0.71073
_diffrn_reflns_av_R_equivalents 0.0541
_diffrn_reflns_av_unetI/netI 0.0346
_diffrn_reflns_Laue_measured_fraction_full 0.999
_diffrn_reflns_Laue_measured_fraction_max 0.984
_diffrn_reflns_limit_h_max 23
_diffrn_reflns_limit_h_min -23
_diffrn_reflns_limit_k_max 45
_diffrn_reflns_limit_k_min -45
_diffrn_reflns_limit_l_max 39
_diffrn_reflns_limit_l_min -39
_diffrn_reflns_number 470337
_diffrn_reflns_point_group_measured_fraction_full 0.999
_diffrn_reflns_point_group_measured_fraction_max 0.984
_diffrn_reflns_theta_full 25.242
_diffrn_reflns_theta_max 36.332
_diffrn_reflns_theta_min 2.136
_diffrn_source 'I\mS HB micro-focus sealed tube'
_diffrn_standards_number 0
_exptl_absorpt_coefficient_mu 0.748
_exptl_absorpt_correction_T_max 1.0000
_exptl_absorpt_correction_T_min 0.9232
_exptl_absorpt_correction_type multi-scan
_exptl_absorpt_process_details
'SADABS-2016/2 (Bruker,2016/2) was used for absorption correction. wR2(int) was 0.0939 before and 0.0570 after correction. The Ratio of minimum to maximum transmission is 0.9232. The \l/2 correction factor is Not present.'
_exptl_crystal_colour brown
_exptl_crystal_colour_primary brown
_exptl_crystal_density_diffrn 1.468
_exptl_crystal_description plate
_exptl_crystal_F_000 4132
_exptl_crystal_size_max 0.1
_exptl_crystal_size_mid 0.05
_exptl_crystal_size_min 0.03
_exptl_transmission_factor_max 1.0000
_exptl_transmission_factor_min 0.9232
_refine_diff_density_max 2.156
_refine_diff_density_min -2.324
_refine_diff_density_rms 0.150
_refine_ls_extinction_method none
_refine_ls_goodness_of_fit_ref 1.049
_refine_ls_hydrogen_treatment constr
_refine_ls_matrix_type full
_refine_ls_number_parameters 1211
_refine_ls_number_reflns 43739
_refine_ls_number_restraints 30
_refine_ls_restrained_S_all 1.064
_refine_ls_R_factor_all 0.0861
_refine_ls_R_factor_gt 0.0590
_refine_ls_shift/su_max 0.001
_refine_ls_shift/su_mean 0.000
_refine_ls_structure_factor_coef Fsqd
_refine_ls_weighting_details 'w=1/[\s^2^(Fo^2^)+(0.0780P)^2^+14.9819P] where P=(Fo^2^+2Fc^2^)/3'
_refine_ls_weighting_scheme calc
_refine_ls_wR_factor_gt 0.1539
_refine_ls_wR_factor_ref 0.1739
_reflns_Friedel_coverage 0.000
_reflns_number_gt 32809
_reflns_number_total 43739
_reflns_threshold_expression 'I > 2\s(I)'
_cod_data_source_file ja8b09961_si_002.cif
_cod_data_source_block 2-ox
_cod_database_code 4133418
_shelx_shelxl_version_number 2017/1
_shelx_space_group_comment
;
The symmetry employed for this shelxl refinement is uniquely defined
by the following loop, which should always be used as a source of
symmetry information in preference to the above space-group names.
They are only intended as comments.
;
_shelx_estimated_absorpt_t_max 0.978
_shelx_estimated_absorpt_t_min 0.929
_olex2_refinement_description
;
1. Fixed Uiso
 At 1.2 times of:
  All C(H) groups, All C(H,H) groups
2. Restrained distances
 S1-O14 \\sim S1-O17 \\sim S1-O15 \\sim S2-O14 \\sim S2-O16 \\sim S2-O15
 with sigma of 0.02
 F3-C95 \\sim F1-C95 \\sim F4-C96 \\sim F2-C95 \\sim F6-C96 \\sim F5-C96
 with sigma of 0.02
3. Others
 Sof(S2)=Sof(O16)=Sof(F6)=Sof(F5)=Sof(C96)=Sof(F4)=1-FVAR(1)
 Sof(S1)=Sof(F1)=Sof(F3)=Sof(F2)=Sof(O17)=Sof(C95)=FVAR(1)
4.a Secondary CH2 refined with riding coordinates:
 C94(H94A,H94B)
4.b Aromatic/amide H refined with riding coordinates:
 C62(H62), C61(H61), C59(H59), C60(H60), C86(H86), C83(H83), C66(H66),
 C74(H74), C48(H48), C37(H37), C89(H89), C84(H84), C93(H93), C55(H55), C73(H73),
  C85(H85), C24(H24), C32(H32), C69(H69), C30(H30), C18(H18), C36(H36),
 C91(H91), C80(H80), C77(H77), C23(H23), C49(H49), C33(H33), C68(H68), C26(H26),
  C14(H14), C51(H51), C67(H67), C57(H57), C79(H79), C34(H34), C50(H50),
 C17(H17), C56(H56), C35(H35), C29(H29), C78(H78), C38(H38), C58(H58), C16(H16),
  C40(H40), C71(H71), C28(H28), C72(H72), C12(H12), C39(H39), C15(H15),
 C27(H27), C22(H22), C20(H20), C8(H8), C44(H44), C47(H47), C5(H5), C21(H21),
 C45(H45), C4(H4), C46(H46), C6(H6), C9(H9), C11(H11), C2(H2), C3(H3), C10(H10)
;
_olex2_submission_special_instructions 'No special instructions were received'

loop_
_space_group_symop_operation_xyz
'x, y, z'
'-x+1/2, y+1/2, -z+1/2'
'-x, -y, -z'
'x-1/2, -y-1/2, z-1/2'

loop_
_atom_site_label
_atom_site_type_symbol
_atom_site_fract_x
_atom_site_fract_y
_atom_site_fract_z
_atom_site_U_iso_or_equiv
_atom_site_adp_type
_atom_site_occupancy
_atom_site_site_symmetry_order
_atom_site_calc_flag
_atom_site_refinement_flags_posn
_atom_site_refinement_flags_occupancy
_atom_site_disorder_assembly
_atom_site_disorder_group
Mn3 Mn 0.55412(2) 0.49783(2) 0.26899(2) 0.01271(5) Uani 1 1 d . . . .
Mn2 Mn 0.73204(2) 0.50644(2) 0.23378(2) 0.01370(5) Uani 1 1 d . . . .
Mn4 Mn 0.57781(2) 0.45489(2) 0.15802(2) 0.01269(5) Uani 1 1 d . . . .
Mn1 Mn 0.66822(2) 0.41228(2) 0.26450(2) 0.01339(5) Uani 1 1 d . . . .
P3 P 0.38488(3) 0.49904(2) 0.16474(2) 0.01566(8) Uani 1 1 d . . . .
P2 P 0.71314(4) 0.51709(2) 0.10134(2) 0.01663(8) Uani 1 1 d . . . .
P1 P 0.60205(4) 0.34111(2) 0.16138(2) 0.01800(9) Uani 1 1 d . . . .
S1 S 0.26641(11) 0.27294(4) 0.36314(4) 0.0304(2) Uani 0.753(4) 1 d D P A 1
Cl1 Cl 0.54962(10) 0.21031(5) 0.55183(6) 0.0780(3) Uani 1 1 d . . . .
O1 O 0.70551(9) 0.44405(5) 0.20017(5) 0.0147(2) Uani 1 1 d . . . .
Cl2 Cl 0.50414(14) 0.17527(5) 0.43459(7) 0.0970(5) Uani 1 1 d . . . .
O2 O 0.54711(10) 0.43477(5) 0.23244(6) 0.0157(2) Uani 1 1 d . . . .
O10 O 0.44739(10) 0.47001(5) 0.13136(6) 0.0173(2) Uani 1 1 d . . . .
O11 O 0.64472(10) 0.38706(5) 0.33196(6) 0.0170(2) Uani 1 1 d . . . .
O12 O 0.85652(10) 0.49344(5) 0.26689(6) 0.0171(2) Uani 1 1 d . . . .
O3 O 0.68346(9) 0.47689(5) 0.29564(5) 0.0132(2) Uani 1 1 d . . . .
O13 O 0.57089(10) 0.55200(5) 0.31472(5) 0.0152(2) Uani 1 1 d . . . .
O5 O 0.64407(12) 0.35164(5) 0.22465(6) 0.0202(3) Uani 1 1 d . . . .
O9 O 0.42874(10) 0.51356(6) 0.22682(6) 0.0186(2) Uani 1 1 d . . . .
O6 O 0.57714(12) 0.38570(5) 0.12415(6) 0.0210(3) Uani 1 1 d . . . .
O7 O 0.76021(10) 0.53059(6) 0.16298(5) 0.0181(2) Uani 1 1 d . . . .
O4 O 0.60505(10) 0.52325(5) 0.21024(5) 0.0161(2) Uani 1 1 d . . . .
O8 O 0.62026(10) 0.48882(5) 0.09537(6) 0.0172(2) Uani 1 1 d . . . .
N5 N 0.49189(11) 0.47367(6) 0.33467(6) 0.0141(2) Uani 1 1 d . . . .
N1 N 0.79876(12) 0.38454(6) 0.29544(7) 0.0187(3) Uani 1 1 d . . . .
N3 N 0.76806(12) 0.57193(6) 0.26949(7) 0.0180(3) Uani 1 1 d . . . .
N6 N 0.34070(13) 0.57730(7) 0.33435(8) 0.0222(3) Uani 1 1 d . . . .
C63 C 0.47895(12) 0.50909(6) 0.37152(7) 0.0134(3) Uani 1 1 d . . . .
F1 F 0.20906(18) 0.36256(10) 0.34574(12) 0.0434(6) Uani 0.753(4) 1 d D P A 1
N4 N 1.00228(16) 0.58965(9) 0.22791(9) 0.0300(4) Uani 1 1 d . . . .
C62 C 0.43853(13) 0.49970(7) 0.41914(7) 0.0164(3) Uani 1 1 d . . . .
H62 H 0.429366 0.525146 0.444666 0.020 Uiso 1 1 calc R . . .
C64 C 0.51258(13) 0.55864(6) 0.35576(7) 0.0140(3) Uani 1 1 d . . . .
C61 C 0.41186(14) 0.45248(7) 0.42864(8) 0.0193(3) Uani 1 1 d . . . .
H61 H 0.385806 0.444961 0.461543 0.023 Uiso 1 1 calc R . . .
C59 C 0.46289(14) 0.42805(7) 0.34268(8) 0.0171(3) Uani 1 1 d . . . .
H59 H 0.469653 0.403564 0.315444 0.021 Uiso 1 1 calc R . . .
C87 C 0.66723(14) 0.57407(7) 0.43040(7) 0.0155(3) Uani 1 1 d . . . .
C60 C 0.42344(15) 0.41606(7) 0.38973(8) 0.0198(3) Uani 1 1 d . . . .
H60 H 0.404603 0.383581 0.395368 0.024 Uiso 1 1 calc R . . .
C75 C 0.72887(15) 0.39569(7) 0.45284(8) 0.0190(3) Uani 1 1 d . . . .
F3 F 0.30315(18) 0.33868(9) 0.29107(11) 0.0407(6) Uani 0.753(4) 1 d D P A 1
C86 C 0.71871(15) 0.60512(7) 0.47259(8) 0.0200(3) Uani 1 1 d . . . .
H86 H 0.784853 0.599787 0.485295 0.024 Uiso 1 1 calc R . . .
C82 C 0.57117(14) 0.58504(6) 0.40828(7) 0.0155(3) Uani 1 1 d . . . .
C83 C 0.52845(15) 0.62294(7) 0.43383(8) 0.0201(3) Uani 1 1 d . . . .
H83 H 0.462949 0.629571 0.420394 0.024 Uiso 1 1 calc R . . .
C90 C 0.72034(13) 0.53021(7) 0.41698(7) 0.0157(3) Uani 1 1 d . . . .
C42 C 0.70363(17) 0.34863(7) 0.35704(8) 0.0219(4) Uani 1 1 d . . . .
C54 C 0.96782(14) 0.54476(9) 0.23015(8) 0.0225(4) Uani 1 1 d . . . .
C66 C 0.44412(18) 0.63116(8) 0.29628(10) 0.0275(4) Uani 1 1 d . . . .
H66 H 0.506775 0.639174 0.292108 0.033 Uiso 1 1 calc R . . .
C74 C 0.72984(16) 0.39592(8) 0.51238(8) 0.0230(4) Uani 1 1 d . . . .
H74 H 0.737903 0.425899 0.532713 0.028 Uiso 1 1 calc R . . .
C7 C 0.6890(2) 0.30552(8) 0.13507(10) 0.0275(4) Uani 1 1 d . . . .
C53 C 0.91919(14) 0.53301(8) 0.28137(8) 0.0195(3) Uani 1 1 d . . . .
C65 C 0.42688(14) 0.59008(7) 0.32729(8) 0.0177(3) Uani 1 1 d . . . .
C48 C 0.70728(16) 0.60842(7) 0.27283(9) 0.0214(3) Uani 1 1 d . . . .
H48 H 0.642251 0.605003 0.255229 0.026 Uiso 1 1 calc R . . .
C52 C 0.86114(15) 0.57708(8) 0.29142(8) 0.0205(3) Uani 1 1 d . . . .
C31 C 0.28248(14) 0.46283(8) 0.16841(8) 0.0199(3) Uani 1 1 d . . . .
C25 C 0.34901(14) 0.55243(7) 0.12339(8) 0.0189(3) Uani 1 1 d . . . .
C41 C 0.79929(17) 0.35372(8) 0.33955(8) 0.0243(4) Uani 1 1 d . . . .
C37 C 0.87745(15) 0.39079(9) 0.27331(9) 0.0235(4) Uani 1 1 d . . . .
H37 H 0.875429 0.411844 0.241259 0.028 Uiso 1 1 calc R . . .
C13 C 0.79404(15) 0.48060(9) 0.07062(8) 0.0223(4) Uani 1 1 d . . . .
C89 C 0.69255(13) 0.48361(7) 0.43067(7) 0.0155(3) Uani 1 1 d . . . .
H89 H 0.633096 0.479265 0.441902 0.019 Uiso 1 1 calc R . . .
F2 F 0.15905(18) 0.31407(12) 0.27472(11) 0.0497(7) Uani 0.753(4) 1 d D P A 1
C84 C 0.57925(17) 0.65102(7) 0.47819(9) 0.0237(4) Uani 1 1 d . . . .
H84 H 0.548016 0.675374 0.496068 0.028 Uiso 1 1 calc R . . .
C93 C 0.83782(14) 0.45026(8) 0.41077(8) 0.0189(3) Uani 1 1 d . . . .
H93 H 0.877776 0.423035 0.408739 0.023 Uiso 1 1 calc R . . .
C55 C 0.97595(16) 0.50900(10) 0.19018(9) 0.0262(4) Uani 1 1 d . . . .
H55 H 0.950714 0.477407 0.193434 0.031 Uiso 1 1 calc R . . .
C81 C 0.96636(14) 0.50095(8) 0.38578(8) 0.0204(3) Uani 1 1 d . . . .
C73 C 0.7193(2) 0.35344(9) 0.54217(9) 0.0298(5) Uani 1 1 d . . . .
H73 H 0.720093 0.354433 0.582391 0.036 Uiso 1 1 calc R . . .
C88 C 0.75100(13) 0.44335(7) 0.42808(7) 0.0161(3) Uani 1 1 d . . . .
C85 C 0.67581(17) 0.64320(8) 0.49614(9) 0.0237(4) Uani 1 1 d . . . .
H85 H 0.712281 0.663763 0.524327 0.028 Uiso 1 1 calc R . . .
N2 N 0.7165(3) 0.26433(8) 0.32493(11) 0.0479(7) Uani 1 1 d . . . .
C24 C 0.62031(17) 0.57615(8) 0.01364(9) 0.0251(4) Uani 1 1 d . . . .
H24 H 0.579133 0.549307 0.002543 0.030 Uiso 1 1 calc R . . .
C32 C 0.24621(16) 0.46124(10) 0.21894(10) 0.0279(4) Uani 1 1 d . . . .
H32 H 0.274791 0.479977 0.251457 0.033 Uiso 1 1 calc R . . .
C69 C 0.26787(17) 0.60625(9) 0.30956(10) 0.0285(4) Uani 1 1 d . . . .
H69 H 0.205680 0.597496 0.313956 0.034 Uiso 1 1 calc R . . .
C30 C 0.37237(18) 0.55850(8) 0.06925(9) 0.0257(4) Uani 1 1 d . . . .
H30 H 0.407818 0.534196 0.054234 0.031 Uiso 1 1 calc R . . .
C18 C 0.81617(16) 0.43371(9) 0.09253(9) 0.0264(4) Uani 1 1 d . . . .
H18 H 0.788217 0.421952 0.123114 0.032 Uiso 1 1 calc R . . .
O15 O 0.3592(2) 0.28977(10) 0.39739(12) 0.0674(9) Uani 1 1 d D . . .
C70 C 0.71291(17) 0.35144(8) 0.42292(8) 0.0233(4) Uani 1 1 d . . . .
C36 C 0.24031(17) 0.43550(9) 0.12076(10) 0.0268(4) Uani 1 1 d . . . .
H36 H 0.264945 0.436605 0.086327 0.032 Uiso 1 1 calc R . . .
C92 C 0.86694(13) 0.49628(8) 0.39642(7) 0.0182(3) Uani 1 1 d . . . .
C19 C 0.69341(16) 0.57247(8) 0.06152(9) 0.0234(4) Uani 1 1 d . . . .
C76 C 0.99287(14) 0.51828(9) 0.33487(8) 0.0214(4) Uani 1 1 d . . . .
C91 C 0.80850(13) 0.53611(7) 0.40077(7) 0.0176(3) Uani 1 1 d . . . .
H91 H 0.828814 0.567783 0.392606 0.021 Uiso 1 1 calc R . . .
O14 O 0.2852(3) 0.23284(9) 0.32362(11) 0.0730(10) Uani 1 1 d D . . .
C80 C 1.03824(15) 0.48517(9) 0.43088(9) 0.0251(4) Uani 1 1 d . . . .
H80 H 1.021004 0.472807 0.464897 0.030 Uiso 1 1 calc R . . .
C77 C 1.08939(15) 0.51868(10) 0.33218(9) 0.0283(4) Uani 1 1 d . . . .
H77 H 1.107640 0.529768 0.297903 0.034 Uiso 1 1 calc R . . .
C23 C 0.6073(2) 0.61899(10) -0.01802(11) 0.0342(5) Uani 1 1 d . . . .
H23 H 0.557056 0.621569 -0.050565 0.041 Uiso 1 1 calc R . . .
C49 C 0.7383(2) 0.65089(8) 0.30162(11) 0.0293(4) Uani 1 1 d . . . .
H49 H 0.694659 0.676079 0.305325 0.035 Uiso 1 1 calc R . . .
C33 C 0.16794(19) 0.43208(12) 0.22146(13) 0.0384(6) Uani 1 1 d . . . .
H33 H 0.142945 0.430910 0.255765 0.046 Uiso 1 1 calc R . . .
C68 C 0.27786(19) 0.64718(9) 0.27868(10) 0.0318(5) Uani 1 1 d . . . .
H68 H 0.224178 0.666286 0.262431 0.038 Uiso 1 1 calc R . . .
C1 C 0.49633(18) 0.30546(9) 0.15792(10) 0.0278(4) Uani 1 1 d . . . .
C26 C 0.29776(17) 0.58821(8) 0.14553(10) 0.0269(4) Uani 1 1 d . . . .
H26 H 0.282193 0.584242 0.182472 0.032 Uiso 1 1 calc R . . .
C14 C 0.83487(18) 0.49749(11) 0.02545(10) 0.0320(5) Uani 1 1 d . . . .
H14 H 0.820790 0.529224 0.010302 0.038 Uiso 1 1 calc R . . .
C51 C 0.89687(18) 0.61973(9) 0.31908(9) 0.0273(4) Uani 1 1 d . . . .
H51 H 0.962992 0.623519 0.333498 0.033 Uiso 1 1 calc R . . .
C67 C 0.3674(2) 0.66016(9) 0.27160(11) 0.0342(5) Uani 1 1 d . . . .
H67 H 0.376765 0.688402 0.250244 0.041 Uiso 1 1 calc R . . .
C57 C 1.05755(18) 0.56665(12) 0.14230(10) 0.0337(5) Uani 1 1 d . . . .
H57 H 1.088817 0.575516 0.111949 0.040 Uiso 1 1 calc R . . .
C79 C 1.13389(16) 0.48693(11) 0.42773(10) 0.0290(5) Uani 1 1 d . . . .
H79 H 1.181006 0.476875 0.459556 0.035 Uiso 1 1 calc R . . .
C34 C 0.1267(2) 0.40492(12) 0.17434(14) 0.0408(6) Uani 1 1 d . . . .
H34 H 0.073563 0.384892 0.176473 0.049 Uiso 1 1 calc R . . .
C50 C 0.8340(2) 0.65628(9) 0.32502(11) 0.0322(5) Uani 1 1 d . . . .
H50 H 0.856256 0.685219 0.345166 0.039 Uiso 1 1 calc R . . .
C17 C 0.8783(2) 0.40440(12) 0.07002(12) 0.0365(6) Uani 1 1 d . . . .
H17 H 0.893288 0.372705 0.085083 0.044 Uiso 1 1 calc R . . .
C56 C 1.02165(17) 0.52019(11) 0.14529(9) 0.0305(5) Uani 1 1 d . . . .
H56 H 1.028170 0.496442 0.117158 0.037 Uiso 1 1 calc R . . .
C35 C 0.1618(2) 0.40649(11) 0.12373(13) 0.0366(5) Uani 1 1 d . . . .
H35 H 0.132490 0.387883 0.091269 0.044 Uiso 1 1 calc R . . .
C29 C 0.3437(2) 0.60014(10) 0.03744(10) 0.0316(5) Uani 1 1 d . . . .
H29 H 0.359192 0.604349 0.000510 0.038 Uiso 1 1 calc R . . .
C78 C 1.15957(16) 0.50342(11) 0.37790(11) 0.0326(5) Uani 1 1 d . . . .
H78 H 1.224519 0.504362 0.374813 0.039 Uiso 1 1 calc R . . .
C38 C 0.96096(18) 0.36716(11) 0.29633(11) 0.0349(5) Uani 1 1 d . . . .
H38 H 1.016416 0.372235 0.280822 0.042 Uiso 1 1 calc R . . .
C43 C 0.6574(2) 0.29982(8) 0.33406(10) 0.0324(5) Uani 1 1 d . . . .
C58 C 1.0469(2) 0.59979(11) 0.18437(11) 0.0352(5) Uani 1 1 d . . . .
H58 H 1.072511 0.631482 0.182466 0.042 Uiso 1 1 calc R . . .
C16 C 0.9190(2) 0.42195(14) 0.02483(13) 0.0442(7) Uani 1 1 d . . . .
H16 H 0.962362 0.402216 0.009460 0.053 Uiso 1 1 calc R . . .
C40 C 0.8811(2) 0.32881(12) 0.36406(11) 0.0423(7) Uani 1 1 d . . . .
H40 H 0.880987 0.307136 0.395313 0.051 Uiso 1 1 calc R . . .
C71 C 0.7031(2) 0.30879(9) 0.45345(10) 0.0348(6) Uani 1 1 d . . . .
H71 H 0.693092 0.278742 0.433361 0.042 Uiso 1 1 calc R . . .
C28 C 0.2925(2) 0.63544(10) 0.05957(12) 0.0352(5) Uani 1 1 d . . . .
H28 H 0.272901 0.663903 0.037701 0.042 Uiso 1 1 calc R . . .
C72 C 0.7076(2) 0.30960(9) 0.51286(10) 0.0372(6) Uani 1 1 d . . . .
H72 H 0.702727 0.280177 0.533135 0.045 Uiso 1 1 calc R . . .
C12 C 0.7708(2) 0.29046(9) 0.17233(15) 0.0371(6) Uani 1 1 d . . . .
H12 H 0.779344 0.297844 0.212236 0.045 Uiso 1 1 calc R . . .
C39 C 0.9627(2) 0.33582(14) 0.34257(12) 0.0471(8) Uani 1 1 d . . . .
H39 H 1.019564 0.319353 0.359249 0.057 Uiso 1 1 calc R . . .
C15 C 0.8966(2) 0.46735(14) 0.00271(12) 0.0444(7) Uani 1 1 d . . . .
H15 H 0.923399 0.478533 -0.028581 0.053 Uiso 1 1 calc R . . .
C27 C 0.2695(2) 0.62974(9) 0.11339(13) 0.0350(5) Uani 1 1 d . . . .
H27 H 0.234333 0.654254 0.128295 0.042 Uiso 1 1 calc R . . .
C22 C 0.6679(3) 0.65799(12) -0.00203(15) 0.0500(9) Uani 1 1 d . . . .
H22 H 0.659342 0.687223 -0.023829 0.060 Uiso 1 1 calc R . . .
C20 C 0.7545(2) 0.61185(11) 0.07749(14) 0.0472(8) Uani 1 1 d . . . .
H20 H 0.804965 0.609430 0.109949 0.057 Uiso 1 1 calc R . . .
C8 C 0.6783(3) 0.29468(11) 0.07671(12) 0.0545(10) Uani 1 1 d . . . .
H8 H 0.623825 0.305711 0.050312 0.065 Uiso 1 1 calc R . . .
O17 O 0.1883(3) 0.26861(14) 0.39285(15) 0.0531(9) Uani 0.753(4) 1 d D P A 1
C44 C 0.5594(3) 0.29445(10) 0.32589(14) 0.0434(7) Uani 1 1 d . . . .
H44 H 0.520676 0.320655 0.333754 0.052 Uiso 1 1 calc R . . .
C47 C 0.6738(4) 0.22128(11) 0.30599(16) 0.0679(14) Uani 1 1 d . . . .
H47 H 0.713713 0.195060 0.299839 0.082 Uiso 1 1 calc R . . .
C5 C 0.3329(3) 0.30196(15) 0.16859(17) 0.0524(9) Uani 1 1 d . . . .
H5 H 0.278631 0.317700 0.177435 0.063 Uiso 1 1 calc R . . .
C21 C 0.7408(3) 0.65449(13) 0.04557(18) 0.0644(13) Uani 1 1 d . . . .
H21 H 0.781802 0.681441 0.056467 0.077 Uiso 1 1 calc R . . .
C45 C 0.5188(4) 0.25023(12) 0.30607(18) 0.0633(12) Uani 1 1 d . . . .
H45 H 0.452010 0.245666 0.300137 0.076 Uiso 1 1 calc R . . .
C95 C 0.2325(2) 0.32471(15) 0.31658(16) 0.0308(7) Uani 0.753(4) 1 d D P A 1
C4 C 0.3286(3) 0.25360(14) 0.1534(2) 0.0563(10) Uani 1 1 d . . . .
H4 H 0.274216 0.234820 0.156417 0.068 Uiso 1 1 calc R . . .
C46 C 0.5775(4) 0.21302(12) 0.29516(19) 0.0733(16) Uani 1 1 d . . . .
H46 H 0.552078 0.182598 0.280595 0.088 Uiso 1 1 calc R . . .
C6 C 0.4172(3) 0.32787(13) 0.17101(17) 0.0511(9) Uani 1 1 d . . . .
H6 H 0.420087 0.361208 0.181750 0.061 Uiso 1 1 calc R . . .
C9 C 0.7479(5) 0.26748(13) 0.05703(18) 0.0767(17) Uani 1 1 d . . . .
H9 H 0.739516 0.259242 0.017368 0.092 Uiso 1 1 calc R . . .
C11 C 0.8403(3) 0.26468(12) 0.1517(2) 0.0647(13) Uani 1 1 d . . . .
H11 H 0.896953 0.255146 0.177148 0.078 Uiso 1 1 calc R . . .
C2 C 0.4888(3) 0.25809(12) 0.1352(2) 0.0554(10) Uani 1 1 d . . . .
H2 H 0.540164 0.243857 0.121253 0.066 Uiso 1 1 calc R . . .
C3 C 0.4044(3) 0.23216(14) 0.1335(3) 0.0772(16) Uani 1 1 d . . . .
H3 H 0.398629 0.199927 0.118759 0.093 Uiso 1 1 calc R . . .
C10 C 0.8264(4) 0.25293(12) 0.0937(2) 0.0799(18) Uani 1 1 d . . . .
H10 H 0.872906 0.234378 0.079707 0.096 Uiso 1 1 calc R . . .
C94 C 0.4873(5) 0.2174(2) 0.4864(3) 0.116(3) Uani 1 1 d . . . .
H94A H 0.501484 0.250106 0.472661 0.139 Uiso 1 1 calc R . . .
H94B H 0.419219 0.217075 0.488737 0.139 Uiso 1 1 calc R . . .
S2 S 0.3095(3) 0.26328(11) 0.36761(12) 0.0269(7) Uani 0.247(4) 1 d D P A 2
O16 O 0.2686(13) 0.2499(4) 0.4154(5) 0.074(5) Uani 0.247(4) 1 d D P A 2
F6 F 0.1941(8) 0.3377(4) 0.3612(5) 0.064(3) Uiso 0.247(4) 1 d D P A 2
F5 F 0.1410(11) 0.2737(6) 0.3131(7) 0.111(5) Uiso 0.247(4) 1 d D P A 2
C96 C 0.2195(11) 0.3004(6) 0.3301(6) 0.056(4) Uani 0.247(4) 1 d D P A 2
F4 F 0.2373(17) 0.3209(8) 0.2821(9) 0.137(7) Uiso 0.247(4) 1 d D P A 2

loop_
_atom_site_aniso_label
_atom_site_aniso_U_11
_atom_site_aniso_U_22
_atom_site_aniso_U_33
_atom_site_aniso_U_23
_atom_site_aniso_U_13
_atom_site_aniso_U_12
Mn3 0.01360(11) 0.01615(11) 0.00862(9) -0.00125(8) 0.00273(8) 0.00088(8)
Mn2 0.01362(11) 0.01954(12) 0.00823(9) 0.00084(8) 0.00283(8) -0.00061(9)
Mn4 0.01365(11) 0.01619(11) 0.00838(9) 0.00004(8) 0.00255(8) -0.00014(8)
Mn1 0.01559(11) 0.01601(11) 0.00916(9) 0.00001(8) 0.00387(8) 0.00230(9)
P3 0.01406(19) 0.0201(2) 0.01221(17) -0.00073(15) 0.00114(14) 0.00146(15)
P2 0.0173(2) 0.0235(2) 0.00923(16) 0.00234(15) 0.00301(15) -0.00281(16)
P1 0.0246(2) 0.01590(19) 0.01317(18) -0.00115(15) 0.00288(16) 0.00048(17)
S1 0.0366(6) 0.0299(4) 0.0242(3) -0.0029(3) 0.0047(4) -0.0037(4)
Cl1 0.0819(8) 0.0733(7) 0.0740(7) 0.0218(6) 0.0037(6) 0.0076(6)
O1 0.0155(5) 0.0201(6) 0.0091(4) 0.0004(4) 0.0039(4) 0.0014(4)
Cl2 0.1476(15) 0.0700(8) 0.0880(9) 0.0017(7) 0.0592(10) 0.0024(9)
O2 0.0147(5) 0.0180(6) 0.0144(5) -0.0035(4) 0.0030(4) 0.0004(4)
O10 0.0155(6) 0.0232(6) 0.0120(5) -0.0032(4) 0.0001(4) 0.0011(5)
O11 0.0232(6) 0.0174(6) 0.0121(5) 0.0019(4) 0.0075(5) 0.0026(5)
O12 0.0136(5) 0.0245(6) 0.0130(5) 0.0005(5) 0.0018(4) -0.0020(5)
O3 0.0143(5) 0.0171(5) 0.0085(4) -0.0002(4) 0.0026(4) -0.0002(4)
O13 0.0198(6) 0.0163(5) 0.0106(5) -0.0014(4) 0.0058(4) -0.0006(4)
O5 0.0300(7) 0.0181(6) 0.0121(5) -0.0020(4) 0.0034(5) 0.0033(5)
O9 0.0161(6) 0.0258(7) 0.0133(5) -0.0037(5) 0.0014(4) 0.0037(5)
O6 0.0306(7) 0.0172(6) 0.0136(5) -0.0001(4) 0.0000(5) -0.0011(5)
O7 0.0183(6) 0.0265(7) 0.0099(5) 0.0016(4) 0.0040(4) -0.0032(5)
O4 0.0163(6) 0.0224(6) 0.0099(5) 0.0030(4) 0.0033(4) 0.0025(5)
O8 0.0182(6) 0.0225(6) 0.0112(5) 0.0010(4) 0.0036(4) -0.0043(5)
N5 0.0151(6) 0.0159(6) 0.0116(5) -0.0009(5) 0.0033(5) 0.0002(5)
N1 0.0197(7) 0.0243(7) 0.0127(6) 0.0002(5) 0.0041(5) 0.0059(6)
N3 0.0198(7) 0.0221(7) 0.0128(6) 0.0017(5) 0.0048(5) -0.0034(6)
N6 0.0198(7) 0.0259(8) 0.0206(7) 0.0002(6) 0.0029(6) 0.0060(6)
C63 0.0139(7) 0.0158(7) 0.0107(6) 0.0006(5) 0.0031(5) 0.0014(5)
F1 0.0374(12) 0.0440(14) 0.0491(14) -0.0035(11) 0.0094(10) 0.0109(10)
N4 0.0292(10) 0.0410(11) 0.0218(8) 0.0041(8) 0.0098(7) -0.0087(8)
C62 0.0171(7) 0.0205(7) 0.0129(6) -0.0003(6) 0.0059(6) 0.0009(6)
C64 0.0173(7) 0.0154(7) 0.0102(6) -0.0005(5) 0.0043(5) 0.0009(5)
C61 0.0189(8) 0.0240(8) 0.0167(7) 0.0008(6) 0.0077(6) -0.0009(6)
C59 0.0187(8) 0.0165(7) 0.0171(7) -0.0012(6) 0.0059(6) -0.0016(6)
C87 0.0205(8) 0.0163(7) 0.0102(6) 0.0001(5) 0.0041(5) -0.0014(6)
C60 0.0216(8) 0.0199(8) 0.0199(8) 0.0011(6) 0.0089(7) -0.0036(6)
C75 0.0233(8) 0.0218(8) 0.0136(7) 0.0044(6) 0.0079(6) 0.0065(7)
F3 0.0412(13) 0.0426(12) 0.0415(12) 0.0068(10) 0.0160(10) -0.0037(10)
C86 0.0236(9) 0.0223(8) 0.0144(7) -0.0029(6) 0.0041(6) -0.0041(7)
C82 0.0219(8) 0.0146(7) 0.0108(6) -0.0010(5) 0.0049(6) 0.0003(6)
C83 0.0264(9) 0.0183(8) 0.0159(7) -0.0029(6) 0.0051(7) 0.0033(7)
C90 0.0168(7) 0.0204(7) 0.0095(6) -0.0007(5) 0.0019(5) 0.0004(6)
C42 0.0353(11) 0.0186(8) 0.0140(7) 0.0029(6) 0.0105(7) 0.0071(7)
C54 0.0151(7) 0.0393(11) 0.0133(7) 0.0025(7) 0.0035(6) -0.0052(7)
C66 0.0316(11) 0.0227(9) 0.0275(10) 0.0077(8) 0.0036(8) 0.0051(8)
C74 0.0303(10) 0.0261(9) 0.0142(7) 0.0043(6) 0.0082(7) 0.0075(8)
C7 0.0467(13) 0.0178(8) 0.0225(9) -0.0027(7) 0.0178(9) 0.0019(8)
C53 0.0156(7) 0.0307(9) 0.0129(6) 0.0008(6) 0.0041(6) -0.0051(7)
C65 0.0223(8) 0.0182(7) 0.0121(6) -0.0012(5) 0.0020(6) 0.0045(6)
C48 0.0257(9) 0.0202(8) 0.0191(8) 0.0025(6) 0.0064(7) -0.0014(7)
C52 0.0212(8) 0.0276(9) 0.0132(7) 0.0014(6) 0.0044(6) -0.0062(7)
C31 0.0158(7) 0.0244(8) 0.0192(7) 0.0034(6) 0.0029(6) 0.0016(6)
C25 0.0186(8) 0.0208(8) 0.0160(7) 0.0007(6) 0.0004(6) 0.0000(6)
C41 0.0319(10) 0.0279(9) 0.0145(7) 0.0039(7) 0.0084(7) 0.0141(8)
C37 0.0204(9) 0.0311(10) 0.0200(8) 0.0002(7) 0.0069(7) 0.0062(7)
C13 0.0203(8) 0.0358(10) 0.0119(7) -0.0021(7) 0.0057(6) -0.0038(7)
C89 0.0160(7) 0.0204(7) 0.0104(6) 0.0011(5) 0.0034(5) 0.0017(6)
F2 0.0336(12) 0.0709(19) 0.0375(12) -0.0031(12) -0.0104(10) -0.0017(12)
C84 0.0362(11) 0.0179(8) 0.0171(7) -0.0050(6) 0.0056(7) 0.0014(7)
C93 0.0168(7) 0.0268(9) 0.0134(6) 0.0023(6) 0.0041(6) 0.0055(6)
C55 0.0205(9) 0.0429(12) 0.0167(8) -0.0007(8) 0.0077(7) -0.0052(8)
C81 0.0159(7) 0.0323(10) 0.0132(7) -0.0006(6) 0.0031(6) -0.0005(7)
C73 0.0461(14) 0.0311(11) 0.0145(7) 0.0071(7) 0.0118(8) 0.0090(10)
C88 0.0170(7) 0.0214(8) 0.0102(6) 0.0025(5) 0.0034(5) 0.0032(6)
C85 0.0347(11) 0.0204(8) 0.0159(7) -0.0043(6) 0.0051(7) -0.0069(8)
N2 0.095(2) 0.0234(9) 0.0334(11) 0.0018(8) 0.0324(13) 0.0167(12)
C24 0.0290(10) 0.0262(9) 0.0175(8) 0.0031(7) -0.0021(7) -0.0036(8)
C32 0.0199(9) 0.0413(12) 0.0236(9) 0.0026(8) 0.0071(7) 0.0002(8)
C69 0.0230(10) 0.0334(11) 0.0274(10) -0.0043(8) 0.0004(8) 0.0103(8)
C30 0.0316(11) 0.0255(9) 0.0199(8) 0.0010(7) 0.0052(8) -0.0009(8)
C18 0.0245(9) 0.0360(11) 0.0198(8) -0.0037(8) 0.0072(7) 0.0032(8)
O15 0.081(2) 0.0493(14) 0.0528(14) -0.0245(12) -0.0322(14) 0.0195(13)
C70 0.0373(11) 0.0204(8) 0.0147(7) 0.0047(6) 0.0109(7) 0.0081(8)
C36 0.0244(10) 0.0313(10) 0.0234(9) -0.0006(8) 0.0013(7) -0.0068(8)
C92 0.0144(7) 0.0297(9) 0.0105(6) 0.0011(6) 0.0026(5) 0.0009(6)
C19 0.0244(9) 0.0269(9) 0.0168(7) 0.0055(7) -0.0011(7) -0.0058(7)
C76 0.0150(7) 0.0354(10) 0.0140(7) -0.0008(7) 0.0030(6) -0.0039(7)
C91 0.0171(7) 0.0253(8) 0.0103(6) 0.0001(6) 0.0027(5) -0.0015(6)
O14 0.143(3) 0.0399(12) 0.0349(11) -0.0153(10) 0.0151(15) -0.0388(16)
C80 0.0182(8) 0.0402(12) 0.0164(7) 0.0019(8) 0.0019(6) 0.0020(8)
C77 0.0155(8) 0.0501(14) 0.0196(8) 0.0019(9) 0.0044(7) -0.0046(8)
C23 0.0426(14) 0.0309(11) 0.0234(10) 0.0085(8) -0.0076(9) -0.0032(10)
C49 0.0395(13) 0.0211(9) 0.0287(10) -0.0003(8) 0.0103(9) -0.0031(8)
C33 0.0275(11) 0.0536(17) 0.0371(13) 0.0094(12) 0.0137(10) -0.0043(11)
C68 0.0359(12) 0.0303(11) 0.0246(9) -0.0021(8) -0.0053(9) 0.0158(9)
C1 0.0297(11) 0.0239(9) 0.0273(10) 0.0053(8) -0.0003(8) -0.0039(8)
C26 0.0295(11) 0.0256(9) 0.0267(9) 0.0024(8) 0.0082(8) 0.0067(8)
C14 0.0304(11) 0.0512(15) 0.0170(8) -0.0004(9) 0.0109(8) -0.0073(10)
C51 0.0308(11) 0.0306(10) 0.0206(8) -0.0029(8) 0.0054(8) -0.0130(9)
C67 0.0458(15) 0.0227(10) 0.0310(11) 0.0078(8) -0.0004(10) 0.0112(10)
C57 0.0277(11) 0.0566(16) 0.0192(9) 0.0073(9) 0.0104(8) -0.0056(10)
C79 0.0155(8) 0.0486(14) 0.0211(9) 0.0021(9) -0.0010(7) 0.0015(8)
C34 0.0242(11) 0.0490(16) 0.0495(16) 0.0106(13) 0.0074(11) -0.0102(11)
C50 0.0429(14) 0.0264(10) 0.0270(10) -0.0036(8) 0.0061(10) -0.0114(10)
C17 0.0299(12) 0.0473(15) 0.0327(12) -0.0113(11) 0.0072(10) 0.0082(11)
C56 0.0237(10) 0.0523(15) 0.0175(8) 0.0020(9) 0.0087(7) -0.0035(10)
C35 0.0284(11) 0.0407(14) 0.0382(13) -0.0021(11) 0.0004(10) -0.0122(10)
C29 0.0387(13) 0.0323(11) 0.0225(9) 0.0067(8) 0.0024(9) -0.0041(10)
C78 0.0153(8) 0.0571(16) 0.0250(10) 0.0004(10) 0.0030(7) -0.0035(9)
C38 0.0241(10) 0.0517(15) 0.0301(11) 0.0013(10) 0.0080(9) 0.0153(10)
C43 0.0661(18) 0.0165(8) 0.0195(8) 0.0013(7) 0.0204(10) 0.0040(9)
C58 0.0347(12) 0.0487(15) 0.0249(10) 0.0077(10) 0.0128(9) -0.0107(11)
C16 0.0273(12) 0.073(2) 0.0348(13) -0.0200(14) 0.0131(10) 0.0035(13)
C40 0.0471(15) 0.0592(18) 0.0231(10) 0.0160(11) 0.0127(10) 0.0359(14)
C71 0.0678(19) 0.0205(9) 0.0195(9) 0.0060(7) 0.0171(10) 0.0073(10)
C28 0.0377(13) 0.0283(11) 0.0370(12) 0.0124(10) 0.0011(10) 0.0034(10)
C72 0.0689(19) 0.0260(10) 0.0202(9) 0.0105(8) 0.0170(11) 0.0089(11)
C12 0.0362(13) 0.0249(10) 0.0547(16) -0.0058(10) 0.0198(12) 0.0054(9)
C39 0.0380(14) 0.075(2) 0.0290(11) 0.0109(13) 0.0075(10) 0.0374(15)
C15 0.0355(13) 0.077(2) 0.0261(11) -0.0109(13) 0.0202(10) -0.0087(14)
C27 0.0391(13) 0.0259(10) 0.0406(13) 0.0063(9) 0.0098(11) 0.0100(9)
C22 0.062(2) 0.0346(14) 0.0447(16) 0.0192(12) -0.0118(15) -0.0131(14)
C20 0.0495(17) 0.0356(13) 0.0437(15) 0.0160(12) -0.0223(13) -0.0202(12)
C8 0.114(3) 0.0305(13) 0.0253(11) -0.0022(10) 0.0298(16) 0.0145(16)
O17 0.058(2) 0.060(2) 0.0460(17) 0.0043(15) 0.0214(16) -0.0172(17)
C44 0.068(2) 0.0236(11) 0.0456(15) -0.0068(10) 0.0285(15) -0.0115(12)
C47 0.146(5) 0.0211(12) 0.0504(18) -0.0033(12) 0.054(2) 0.0137(18)
C5 0.0455(17) 0.061(2) 0.059(2) -0.0083(16) 0.0289(16) -0.0156(15)
C21 0.071(2) 0.0393(16) 0.067(2) 0.0257(16) -0.0270(19) -0.0294(16)
C45 0.105(3) 0.0331(15) 0.064(2) -0.0155(15) 0.044(2) -0.0307(18)
C95 0.0227(14) 0.0390(19) 0.0301(16) -0.0018(14) 0.0038(12) 0.0001(13)
C4 0.0375(16) 0.0477(18) 0.080(3) 0.0146(18) 0.0021(16) -0.0150(14)
C46 0.145(5) 0.0274(14) 0.067(2) -0.0163(14) 0.069(3) -0.030(2)
C6 0.0477(17) 0.0443(16) 0.072(2) -0.0204(16) 0.0381(17) -0.0139(14)
C9 0.164(5) 0.0334(15) 0.054(2) 0.0007(14) 0.075(3) 0.018(2)
C11 0.054(2) 0.0303(14) 0.123(4) -0.0060(18) 0.050(2) 0.0088(13)
C2 0.0387(16) 0.0313(14) 0.089(3) -0.0041(16) -0.0063(17) 0.0014(12)
C3 0.046(2) 0.0315(15) 0.143(5) -0.006(2) -0.008(2) -0.0059(14)
C10 0.123(4) 0.0269(14) 0.122(4) 0.0035(19) 0.103(4) 0.0129(19)
C94 0.131(6) 0.079(4) 0.115(5) -0.036(3) -0.031(4) 0.065(4)
S2 0.0303(17) 0.0241(11) 0.0279(11) -0.0048(8) 0.0095(11) -0.0030(10)
O16 0.153(14) 0.045(5) 0.043(5) -0.020(4) 0.062(8) -0.031(7)
C96 0.055(9) 0.065(10) 0.044(8) -0.015(8) 0.001(7) 0.017(8)

loop_
_atom_type_symbol
_atom_type_description
_atom_type_scat_dispersion_real
_atom_type_scat_dispersion_imag
_atom_type_scat_source
C C 0.0033 0.0016 'International Tables Vol C Tables 4.2.6.8 and 6.1.1.4'
H H 0.0000 0.0000 'International Tables Vol C Tables 4.2.6.8 and 6.1.1.4'
Cl Cl 0.1484 0.1585 'International Tables Vol C Tables 4.2.6.8 and 6.1.1.4'
F F 0.0171 0.0103 'International Tables Vol C Tables 4.2.6.8 and 6.1.1.4'
Mn Mn 0.3368 0.7283 'International Tables Vol C Tables 4.2.6.8 and 6.1.1.4'
N N 0.0061 0.0033 'International Tables Vol C Tables 4.2.6.8 and 6.1.1.4'
O O 0.0106 0.0060 'International Tables Vol C Tables 4.2.6.8 and 6.1.1.4'
P P 0.1023 0.0942 'International Tables Vol C Tables 4.2.6.8 and 6.1.1.4'
S S 0.1246 0.1234 'International Tables Vol C Tables 4.2.6.8 and 6.1.1.4'

loop_
_geom_angle_atom_site_label_1
_geom_angle_atom_site_label_2
_geom_angle_atom_site_label_3
_geom_angle
O2 Mn3 N5 93.23(6)
O3 Mn3 O2 80.86(6)
O3 Mn3 O9 167.85(6)
O3 Mn3 N5 100.95(6)
O13 Mn3 O2 170.14(6)
O13 Mn3 O3 92.43(6)
O13 Mn3 O9 97.19(6)
O13 Mn3 O4 96.45(6)
O13 Mn3 N5 80.89(6)
O9 Mn3 O2 90.45(6)
O9 Mn3 N5 87.92(6)
O4 Mn3 O2 89.79(6)
O4 Mn3 O3 81.97(6)
O4 Mn3 O9 89.58(6)
O4 Mn3 N5 176.09(6)
O1 Mn2 O3 82.18(5)
O1 Mn2 O7 90.35(6)
O1 Mn2 N3 176.74(6)
O12 Mn2 O1 95.84(6)
O12 Mn2 O3 93.47(6)
O12 Mn2 O7 94.94(6)
O12 Mn2 O4 172.01(6)
O12 Mn2 N3 81.16(7)
O3 Mn2 N3 99.22(6)
O7 Mn2 O3 169.28(6)
O7 Mn2 N3 88.64(6)
O4 Mn2 O1 89.66(6)
O4 Mn2 O3 81.51(6)
O4 Mn2 O7 90.81(6)
O4 Mn2 N3 93.44(7)
O1 Mn4 O2 81.44(5)
O1 Mn4 O6 89.44(6)
O1 Mn4 O4 78.39(5)
O1 Mn4 O8 93.45(6)
O2 Mn4 O6 95.92(6)
O2 Mn4 O4 77.80(5)
O10 Mn4 O1 168.24(5)
O10 Mn4 O2 88.87(6)
O10 Mn4 O6 98.23(6)
O10 Mn4 O4 93.11(6)
O10 Mn4 O8 94.43(6)
O6 Mn4 O4 166.96(6)
O8 Mn4 O2 165.93(6)
O8 Mn4 O6 97.14(6)
O8 Mn4 O4 88.35(5)
O1 Mn1 N1 94.37(6)
O2 Mn1 O1 84.77(6)
O2 Mn1 O3 82.91(6)
O2 Mn1 O5 91.35(6)
O2 Mn1 N1 176.37(6)
O11 Mn1 O1 172.29(6)
O11 Mn1 O2 99.47(6)
O11 Mn1 O3 92.43(6)
O11 Mn1 O5 93.05(6)
O11 Mn1 N1 81.80(7)
O3 Mn1 O1 81.64(5)
O3 Mn1 N1 100.47(6)
O5 Mn1 O1 93.29(6)
O5 Mn1 O3 172.65(6)
O5 Mn1 N1 85.17(7)
O10 P3 O9 117.22(8)
O10 P3 C31 107.74(9)
O10 P3 C25 106.36(9)
O9 P3 C31 106.61(9)
O9 P3 C25 109.38(9)
C25 P3 C31 109.38(9)
O7 P2 C13 108.78(9)
O7 P2 C19 106.96(9)
O8 P2 O7 115.32(8)
O8 P2 C13 107.53(9)
O8 P2 C19 109.87(9)
C19 P2 C13 108.19(10)
O5 P1 C7 105.98(10)
O5 P1 C1 108.46(10)
O6 P1 O5 114.87(8)
O6 P1 C7 110.02(10)
O6 P1 C1 108.33(10)
C7 P1 C1 109.05(12)
O15 S1 O14 108.4(2)
O15 S1 C95 101.10(17)
O14 S1 C95 104.95(17)
O17 S1 O15 117.3(2)
O17 S1 O14 119.6(2)
O17 S1 C95 102.7(2)
Mn2 O1 Mn4 99.77(6)
Mn2 O1 Mn1 98.23(6)
Mn1 O1 Mn4 95.50(6)
Mn3 O2 Mn4 98.43(6)
Mn1 O2 Mn3 98.79(6)
Mn1 O2 Mn4 95.91(6)
P3 O10 Mn4 125.55(8)
C42 O11 Mn1 116.94(11)
C53 O12 Mn2 118.30(13)
Mn2 O3 Mn3 95.42(6)
Mn1 O3 Mn3 96.91(6)
Mn1 O3 Mn2 97.48(5)
C64 O13 Mn3 119.00(11)
P1 O5 Mn1 130.28(9)
P3 O9 Mn3 127.17(8)
P1 O6 Mn4 122.61(8)
P2 O7 Mn2 128.33(9)
Mn3 O4 Mn2 101.05(6)
Mn3 O4 Mn4 92.63(6)
Mn2 O4 Mn4 90.70(6)
P2 O8 Mn4 124.84(8)
C63 N5 Mn3 113.17(12)
C63 N5 C59 119.85(15)
C59 N5 Mn3 126.97(12)
C41 N1 Mn1 112.53(14)
C41 N1 C37 120.33(18)
C37 N1 Mn1 126.86(14)
C48 N3 Mn2 125.20(14)
C48 N3 C52 120.52(18)
C52 N3 Mn2 114.27(14)
C65 N6 C69 116.8(2)
N5 C63 C62 121.63(16)
N5 C63 C64 113.60(14)
C62 C63 C64 124.77(15)
C54 N4 C58 117.3(2)
C61 C62 C63 118.60(16)
O13 C64 C63 108.25(14)
O13 C64 C82 108.18(14)
O13 C64 C65 107.51(13)
C63 C64 C82 112.04(14)
C63 C64 C65 110.16(15)
C82 C64 C65 110.56(14)
C62 C61 C60 119.65(17)
N5 C59 C60 121.44(17)
C86 C87 C82 118.28(17)
C86 C87 C90 114.89(17)
C82 C87 C90 126.67(16)
C59 C60 C61 118.77(18)
C74 C75 C88 115.31(18)
C70 C75 C74 118.54(18)
C70 C75 C88 126.05(16)
C85 C86 C87 122.0(2)
C87 C82 C64 122.68(15)
C83 C82 C64 118.77(17)
C83 C82 C87 118.50(17)
C84 C83 C82 121.9(2)
C89 C90 C87 120.64(16)
C89 C90 C91 118.89(17)
C91 C90 C87 119.37(17)
O11 C42 C41 108.48(16)
O11 C42 C70 108.34(15)
O11 C42 C43 108.71(19)
C41 C42 C70 111.56(19)
C41 C42 C43 109.47(18)
C70 C42 C43 110.20(17)
N4 C54 C53 116.88(19)
N4 C54 C55 123.24(19)
C55 C54 C53 119.9(2)
C67 C66 C65 118.5(2)
C73 C74 C75 121.6(2)
C12 C7 P1 120.24(18)
C12 C7 C8 118.8(3)
C8 C7 P1 120.8(2)
O12 C53 C54 109.58(16)
O12 C53 C52 108.07(16)
O12 C53 C76 107.51(17)
C52 C53 C54 107.60(17)
C52 C53 C76 113.12(16)
C76 C53 C54 110.90(16)
N6 C65 C64 118.64(17)
N6 C65 C66 123.07(19)
C66 C65 C64 118.27(18)
N3 C48 C49 120.6(2)
N3 C52 C53 113.04(17)
N3 C52 C51 121.2(2)
C51 C52 C53 125.7(2)
C32 C31 P3 120.40(17)
C36 C31 P3 119.50(16)
C36 C31 C32 120.1(2)
C30 C25 P3 120.43(16)
C26 C25 P3 119.54(16)
C26 C25 C30 120.0(2)
N1 C41 C42 113.72(18)
N1 C41 C40 120.9(2)
C40 C41 C42 125.4(2)
N1 C37 C38 121.2(2)
C18 C13 P2 118.84(15)
C14 C13 P2 121.8(2)
C14 C13 C18 119.4(2)
C88 C89 C90 120.95(17)
C85 C84 C83 119.45(19)
C92 C93 C88 121.39(18)
C54 C55 C56 118.7(2)
C76 C81 C92 126.42(17)
C80 C81 C92 115.39(17)
C80 C81 C76 118.17(18)
C72 C73 C74 119.54(19)
C89 C88 C75 120.11(16)
C89 C88 C93 118.84(17)
C93 C88 C75 120.24(17)
C84 C85 C86 119.40(19)
C43 N2 C47 115.2(4)
C23 C24 C19 120.1(2)
C33 C32 C31 119.6(2)
N6 C69 C68 124.3(2)
C29 C30 C25 119.8(2)
C17 C18 C13 120.6(2)
C75 C70 C42 121.81(17)
C71 C70 C75 119.28(18)
C71 C70 C42 118.90(19)
C31 C36 C35 119.8(2)
C93 C92 C81 117.25(18)
C93 C92 C91 118.72(17)
C91 C92 C81 123.36(19)
C24 C19 P2 120.64(17)
C24 C19 C20 119.9(2)
C20 C19 P2 119.45(17)
C81 C76 C53 122.24(17)
C77 C76 C53 119.28(17)
C77 C76 C81 118.33(19)
C92 C91 C90 121.15(18)
C79 C80 C81 122.5(2)
C78 C77 C76 122.4(2)
C22 C23 C24 119.9(2)
C48 C49 C50 119.2(2)
C34 C33 C32 120.1(2)
C69 C68 C67 118.5(2)
C6 C1 P1 118.2(2)
C6 C1 C2 119.6(3)
C2 C1 P1 121.7(2)
C27 C26 C25 119.7(2)
C13 C14 C15 119.4(3)
C50 C51 C52 118.3(2)
C68 C67 C66 118.8(2)
C58 C57 C56 118.5(2)
C78 C79 C80 119.3(2)
C33 C34 C35 120.7(2)
C51 C50 C49 120.0(2)
C18 C17 C16 119.3(3)
C57 C56 C55 118.7(2)
C34 C35 C36 119.7(3)
C28 C29 C30 119.8(2)
C79 C78 C77 119.3(2)
C37 C38 C39 118.9(2)
N2 C43 C42 116.5(3)
N2 C43 C44 123.8(3)
C44 C43 C42 119.6(2)
N4 C58 C57 123.5(3)
C15 C16 C17 120.3(3)
C39 C40 C41 119.3(2)
C72 C71 C70 121.2(2)
C29 C28 C27 120.6(2)
C73 C72 C71 119.7(2)
C11 C12 C7 120.4(3)
C40 C39 C38 119.4(2)
C16 C15 C14 121.0(2)
C28 C27 C26 120.0(2)
C21 C22 C23 120.2(3)
C21 C20 C19 119.5(3)
C7 C8 C9 119.8(4)
C45 C44 C43 119.1(3)
N2 C47 C46 125.1(3)
C4 C5 C6 119.9(3)
C22 C21 C20 120.4(3)
C46 C45 C44 118.7(4)
F1 C95 S1 111.5(3)
F1 C95 F3 107.6(3)
F1 C95 F2 108.3(3)
F3 C95 S1 111.4(3)
F2 C95 S1 111.1(3)
F2 C95 F3 106.8(3)
C5 C4 C3 119.8(3)
C47 C46 C45 118.1(3)
C1 C6 C5 120.6(3)
C10 C9 C8 120.6(4)
C10 C11 C12 119.5(4)
C3 C2 C1 119.0(4)
C4 C3 C2 120.1(4)
C9 C10 C11 120.7(3)
Cl1 C94 Cl2 117.4(3)
O15 S2 O14 155.4(4)
O15 S2 O16 88.8(6)
O15 S2 C96 104.5(5)
O14 S2 O16 112.1(5)
O14 S2 C96 85.1(5)
O16 S2 C96 100.1(9)
F6 C96 S2 114.7(10)
F5 C96 S2 109.2(13)
F5 C96 F6 106.1(13)
F4 C96 S2 115.6(14)
F4 C96 F6 105.0(17)
F4 C96 F5 105.4(16)

loop_
_geom_bond_atom_site_label_1
_geom_bond_atom_site_label_2
_geom_bond_distance
Mn3 O2 1.9311(13)
Mn3 O3 1.9292(13)
Mn3 O13 1.8292(13)
Mn3 O9 1.9296(14)
Mn3 O4 1.8309(13)
Mn3 N5 2.0487(15)
Mn2 O1 1.8977(14)
Mn2 O12 1.8412(14)
Mn2 O3 1.9203(12)
Mn2 O7 1.9172(13)
Mn2 O4 1.8583(14)
Mn2 N3 2.0133(17)
Mn4 O1 1.9320(14)
Mn4 O2 1.9759(13)
Mn4 O10 1.9020(14)
Mn4 O6 2.0635(15)
Mn4 O4 2.2412(14)
Mn4 O8 1.9473(13)
Mn1 O1 1.9197(13)
Mn1 O2 1.8621(14)
Mn1 O11 1.8311(13)
Mn1 O3 1.9191(13)
Mn1 O5 1.9136(14)
Mn1 N1 2.0240(17)
P3 O10 1.5307(14)
P3 O9 1.5337(14)
P3 C31 1.792(2)
P3 C25 1.783(2)
P2 O7 1.5287(14)
P2 O8 1.5264(15)
P2 C13 1.793(2)
P2 C19 1.784(2)
P1 O5 1.5286(15)
P1 O6 1.5112(15)
P1 C7 1.790(2)
P1 C1 1.795(2)
S1 O15 1.492(3)
S1 O14 1.504(3)
S1 O17 1.440(3)
S1 C95 1.808(4)
Cl1 C94 1.642(6)
Cl2 C94 1.738(6)
O11 C42 1.410(2)
O12 C53 1.411(2)
O13 C64 1.412(2)
N5 C63 1.344(2)
N5 C59 1.347(2)
N1 C41 1.343(3)
N1 C37 1.346(3)
N3 C48 1.342(3)
N3 C52 1.344(3)
N6 C65 1.328(3)
N6 C69 1.353(3)
C63 C62 1.389(2)
C63 C64 1.516(2)
F1 C95 1.328(4)
N4 C54 1.335(3)
N4 C58 1.345(3)
C62 C61 1.384(3)
C64 C82 1.540(2)
C64 C65 1.547(3)
C61 C60 1.392(3)
C59 C60 1.384(3)
C87 C86 1.408(3)
C87 C82 1.409(3)
C87 C90 1.494(3)
C75 C74 1.406(3)
C75 C88 1.495(3)
C75 C70 1.404(3)
F3 C95 1.334(4)
C86 C85 1.386(3)
C82 C83 1.404(3)
C83 C84 1.390(3)
C90 C89 1.398(3)
C90 C91 1.402(3)
C42 C41 1.517(3)
C42 C70 1.540(3)
C42 C43 1.548(3)
C54 C53 1.546(3)
C54 C55 1.385(3)
C66 C65 1.395(3)
C66 C67 1.392(3)
C74 C73 1.388(3)
C7 C12 1.388(4)
C7 C8 1.391(3)
C53 C52 1.516(3)
C53 C76 1.537(3)
C48 C49 1.381(3)
C52 C51 1.391(3)
C31 C32 1.395(3)
C31 C36 1.391(3)
C25 C30 1.396(3)
C25 C26 1.391(3)
C41 C40 1.386(3)
C37 C38 1.379(3)
C13 C18 1.403(3)
C13 C14 1.395(3)
C89 C88 1.398(3)
F2 C95 1.331(4)
C84 C85 1.386(3)
C93 C88 1.399(3)
C93 C92 1.395(3)
C55 C56 1.388(3)
C81 C92 1.503(3)
C81 C76 1.415(3)
C81 C80 1.401(3)
C73 C72 1.384(4)
N2 C43 1.338(3)
N2 C47 1.368(5)
C24 C19 1.390(3)
C24 C23 1.389(3)
C32 C33 1.391(4)
C69 C68 1.364(4)
C30 C29 1.388(3)
C18 C17 1.384(3)
O15 S2 1.158(4)
C70 C71 1.399(3)
C36 C35 1.394(3)
C92 C91 1.396(3)
C19 C20 1.398(3)
C76 C77 1.400(3)
O14 S2 1.328(3)
C80 C79 1.391(3)
C77 C78 1.391(3)
C23 C22 1.386(4)
C49 C50 1.386(4)
C33 C34 1.376(5)
C68 C67 1.376(4)
C1 C6 1.380(4)
C1 C2 1.405(4)
C26 C27 1.388(3)
C14 C15 1.396(4)
C51 C50 1.376(4)
C57 C56 1.384(4)
C57 C58 1.380(4)
C79 C78 1.379(3)
C34 C35 1.388(4)
C17 C16 1.400(4)
C29 C28 1.381(4)
C38 C39 1.389(4)
C43 C44 1.391(5)
C16 C15 1.367(5)
C40 C39 1.378(4)
C71 C72 1.395(3)
C28 C27 1.386(4)
C12 C11 1.388(4)
C22 C21 1.383(5)
C20 C21 1.388(4)
C8 C9 1.399(5)
C44 C45 1.390(4)
C47 C46 1.375(8)
C5 C4 1.376(5)
C5 C6 1.396(4)
C45 C46 1.382(6)
C4 C3 1.398(7)
C9 C10 1.342(8)
C11 C10 1.386(7)
C2 C3 1.399(5)
S2 O16 1.420(8)
S2 C96 1.747(16)
F6 C96 1.353(12)
F5 C96 1.339(13)
C96 F4 1.336(14)

loop_
_smtbx_masks_void_nr
_smtbx_masks_void_average_x
_smtbx_masks_void_average_y
_smtbx_masks_void_average_z
_smtbx_masks_void_volume
_smtbx_masks_void_count_electrons
1 -0.016 0.262 0.435 219.2 93.4
2 0.089 0.261 0.178 13.8 0.0
3 0.016 0.738 0.565 219.2 94.7
4 -0.089 0.739 0.822 13.8 0.0
5 0.484 0.238 0.935 219.2 94.3
6 0.516 0.762 0.065 219.2 93.8
7 0.411 0.761 0.322 13.8 0.0
8 0.589 0.239 0.678 13.8 0.0
